data_7119843
loop_
_publ_author_name
'Li, Xi-Li'
'Hu, Ming'
'Yin, Zhigang'
'Zhu, Cancan'
'Liu, Cai-Ming'
'Xiao, Hong-Ping'
'Fang, Shaoming'

_publ_section_title
;
 Enhanced single-ion magnetic and ferroelectric properties of mononuclear
 Dy(iii) enantiomeric pairs through the coordination role of chiral
 ligands.
;
_journal_issue 28
_journal_name_full 'Chemical communications (Cambridge, England)'
_journal_page_first 3998
_journal_paper_doi 10.1039/c7cc01042g
_journal_volume 53
_journal_year 2017
_chemical_absolute_configuration rmad
_chemical_formula_moiety 'C32 H21 Dy F18 N2 O6'
_chemical_formula_sum 'C32 H21 Dy F18 N2 O6'
_chemical_formula_weight 1034.01
_space_group_crystal_system triclinic
_space_group_IT_number 1
_space_group_name_Hall 'P 1'
_space_group_name_H-M_alt 'P 1'
_symmetry_space_group_name_Hall 'P 1'
_symmetry_space_group_name_H-M 'P 1'
_atom_sites_solution_hydrogens geom
_audit_creation_method SHELXL-2014/7
_audit_update_record
;
2017-03-14 deposited with the CCDC.
2017-03-16 downloaded from the CCDC.
;
_cell_angle_alpha 79.609(2)
_cell_angle_beta 65.170(3)
_cell_angle_gamma 88.439(2)
_cell_formula_units_Z 2
_cell_length_a 12.2833(3)
_cell_length_b 13.3940(5)
_cell_length_c 13.5543(4)
_cell_measurement_reflns_used 3157
_cell_measurement_temperature 153(2)
_cell_measurement_theta_max 25.02
_cell_measurement_theta_min 2.12
_cell_volume 1987.71(12)
_computing_cell_refinement APEX2
_computing_data_collection 'APEX2 (Bruker, 2013)'
_computing_data_reduction APEX2
_computing_molecular_graphics 'Olex2 (Dolomanov et al., 2009)'
_computing_publication_material 'Olex2 (Dolomanov et al., 2009)'
_computing_structure_refinement 'SHELXL-2014/7 (Sheldrick, 2014)'
_computing_structure_solution 'SHELXs (Bruker, 2000)'
_diffrn_ambient_temperature 153(2)
_diffrn_measured_fraction_theta_full 1.000
_diffrn_measured_fraction_theta_max 1.000
_diffrn_measurement_device_type 'PHOTON 100 CMOS detector'
_diffrn_measurement_method 'omega scan'
_diffrn_radiation_type MoK\a
_diffrn_radiation_wavelength 0.71073
_diffrn_reflns_av_R_equivalents 0.0329
_diffrn_reflns_av_unetI/netI 0.0571
_diffrn_reflns_Laue_measured_fraction_full 1.000
_diffrn_reflns_Laue_measured_fraction_max 1.000
_diffrn_reflns_limit_h_max 15
_diffrn_reflns_limit_h_min -15
_diffrn_reflns_limit_k_max 16
_diffrn_reflns_limit_k_min -17
_diffrn_reflns_limit_l_max 17
_diffrn_reflns_limit_l_min -17
_diffrn_reflns_number 25078
_diffrn_reflns_point_group_measured_fraction_full 1.000
_diffrn_reflns_point_group_measured_fraction_max 1.000
_diffrn_reflns_theta_full 25.242
_diffrn_reflns_theta_max 27.449
_diffrn_reflns_theta_min 1.548
_exptl_absorpt_coefficient_mu 2.007
_exptl_absorpt_correction_T_max 0.74
_exptl_absorpt_correction_T_min 0.60
_exptl_absorpt_correction_type multi-scan
_exptl_absorpt_process_details 'SADABS; Bruker, 2012'
_exptl_crystal_colour 'pale yellow'
_exptl_crystal_density_diffrn 1.728
_exptl_crystal_description block
_exptl_crystal_F_000 1006
_exptl_crystal_size_max 0.290
_exptl_crystal_size_mid 0.180
_exptl_crystal_size_min 0.150
_refine_diff_density_max 1.022
_refine_diff_density_min -0.302
_refine_diff_density_rms 0.059
_refine_ls_abs_structure_details
;
 Refined as an inversion twin.
;
_refine_ls_abs_structure_Flack 0.027(9)
_refine_ls_extinction_method none
_refine_ls_goodness_of_fit_ref 1.066
_refine_ls_hydrogen_treatment constr
_refine_ls_matrix_type full
_refine_ls_number_parameters 1068
_refine_ls_number_reflns 16786
_refine_ls_number_restraints 3
_refine_ls_restrained_S_all 1.066
_refine_ls_R_factor_all 0.0417
_refine_ls_R_factor_gt 0.0389
_refine_ls_shift/su_max 0.000
_refine_ls_shift/su_mean 0.000
_refine_ls_structure_factor_coef Fsqd
_refine_ls_weighting_details 'w=1/[\s^2^(Fo^2^)+(0.03P)^2^+0.55P] where P=(Fo^2^+2Fc^2^)/3'
_refine_ls_weighting_scheme calc
_refine_ls_wR_factor_gt 0.0847
_refine_ls_wR_factor_ref 0.0851
_reflns_Friedel_coverage 1.000
_reflns_Friedel_fraction_full 1.000
_reflns_Friedel_fraction_max 1.000
_reflns_number_gt 15196
_reflns_number_total 16786
_reflns_threshold_expression 'I > 2\s(I)'
_cod_data_source_file c7cc01042g2.cif
_cod_data_source_block S-1
_cod_depositor_comments 'Adding full bibliography for 7119840--7119843.cif.'
_cod_database_code 7119843
_shelx_shelxl_version_number 2014/7
_shelx_space_group_comment
;
The symmetry employed for this shelxl refinement is uniquely defined
by the following loop, which should always be used as a source of
symmetry information in preference to the above space-group names.
They are only intended as comments.
;
_shelx_estimated_absorpt_t_min 0.594
_shelx_estimated_absorpt_t_max 0.753

loop_
_space_group_symop_operation_xyz
'x, y, z'

loop_
_atom_site_label
_atom_site_type_symbol
_atom_site_fract_x
_atom_site_fract_y
_atom_site_fract_z
_atom_site_U_iso_or_equiv
_atom_site_adp_type
_atom_site_occupancy
_atom_site_site_symmetry_order
_atom_site_calc_flag
_atom_site_refinement_flags_posn
_atom_site_refinement_flags_adp
C1A C 0.3573(8) 0.5051(7) 0.9822(7) 0.0407(19) Uani 1 1 d . .
C2A C 0.3717(8) 0.3961(7) 1.0186(7) 0.045(2) Uani 1 1 d . .
H2A H 0.3603 0.3724 1.0928 0.054 Uiso 1 1 calc R U
C3A C 0.3992(8) 0.3330(7) 0.9517(7) 0.0425(18) Uani 1 1 d . .
H3A H 0.4117 0.2638 0.9737 0.051 Uiso 1 1 calc R U
C4A C 0.4098(8) 0.3719(7) 0.8441(7) 0.044(2) Uani 1 1 d . .
H4A H 0.4281 0.3291 0.7911 0.053 Uiso 1 1 calc R U
C5A C 0.3933(8) 0.4716(7) 0.8183(7) 0.0428(19) Uani 1 1 d . .
H5A H 0.3966 0.4961 0.7468 0.051 Uiso 1 1 calc R U
C6A C 0.3106(8) 0.5700(7) 1.0665(7) 0.046(2) Uani 1 1 d . .
C7A C 0.2677(8) 0.5390(7) 1.1781(7) 0.046(2) Uani 1 1 d . .
H7A H 0.2768 0.4703 1.2055 0.056 Uiso 1 1 calc R U
C8A C 0.2140(7) 0.5988(6) 1.2510(6) 0.0440(16) Uani 1 1 d . .
C9A C 0.1977(7) 0.6968(6) 1.2116(6) 0.0433(15) Uani 1 1 d . .
C10A C 0.2451(7) 0.7271(7) 1.0969(6) 0.0454(18) Uani 1 1 d . .
H10A H 0.2407 0.7962 1.0673 0.054 Uiso 1 1 calc R U
C13A C 0.1269(6) 0.7603(6) 1.2926(6) 0.0449(16) Uani 1 1 d . .
H13A H 0.1171 0.8311 1.2596 0.054 Uiso 1 1 calc R U
C14A C 0.1571(7) 0.5632(6) 1.3789(6) 0.0465(16) Uani 1 1 d . .
H14A H 0.1001 0.5040 1.4005 0.056 Uiso 1 1 calc R U
H14B H 0.2204 0.5431 1.4044 0.056 Uiso 1 1 calc R U
C15A C 0.0923(7) 0.6506(6) 1.4302(6) 0.0458(16) Uani 1 1 d . .
H15A H 0.0523 0.6326 1.5127 0.055 Uiso 1 1 calc R U
C16A C 0.1614(8) 0.7520(6) 1.3904(7) 0.0472(18) Uani 1 1 d . .
C17A C 0.0075(8) 0.7013(7) 1.3819(7) 0.055(2) Uani 1 1 d . .
H17A H -0.0520 0.7440 1.4287 0.065 Uiso 1 1 calc R U
H17B H -0.0300 0.6555 1.3538 0.065 Uiso 1 1 calc R U
C18A C 0.2959(8) 0.7456(7) 1.3551(7) 0.048(2) Uani 1 1 d . .
H18A H 0.3112 0.6854 1.3994 0.071 Uiso 1 1 calc R U
H18B H 0.3278 0.8067 1.3664 0.071 Uiso 1 1 calc R U
H18C H 0.3352 0.7406 1.2766 0.071 Uiso 1 1 calc R U
C19A C 0.1118(7) 0.8317(6) 1.4608(6) 0.0454(17) Uani 1 1 d . .
H19A H 0.0240 0.8228 1.4976 0.068 Uiso 1 1 calc R U
H19B H 0.1354 0.8993 1.4140 0.068 Uiso 1 1 calc R U
H19C H 0.1439 0.8247 1.5167 0.068 Uiso 1 1 calc R U
C1B C 0.6361(8) 0.5030(7) 0.0099(7) 0.0432(19) Uani 1 1 d . .
C2B C 0.6170(8) 0.5942(7) -0.0117(8) 0.046(2) Uani 1 1 d . .
H2B H 0.6215 0.6222 -0.0830 0.055 Uiso 1 1 calc R U
C3B C 0.5884(8) 0.6574(8) 0.0689(7) 0.047(2) Uani 1 1 d . .
H3B H 0.5803 0.7278 0.0480 0.056 Uiso 1 1 calc R U
C4B C 0.5733(9) 0.6231(7) 0.1683(8) 0.047(2) Uani 1 1 d . .
H4B H 0.5559 0.6671 0.2202 0.057 Uiso 1 1 calc R U
C5B C 0.5833(8) 0.5177(7) 0.1988(7) 0.0436(19) Uani 1 1 d . .
H5B H 0.5635 0.4884 0.2739 0.052 Uiso 1 1 calc R U
C6B C 0.6731(8) 0.4237(7) -0.0623(7) 0.0417(19) Uani 1 1 d . .
C7B C 0.6976(7) 0.4542(7) -0.1754(7) 0.0438(18) Uani 1 1 d . .
H7B H 0.6911 0.5229 -0.2050 0.053 Uiso 1 1 calc R U
C8B C 0.7308(7) 0.3827(6) -0.2404(6) 0.0444(16) Uani 1 1 d . .
C9B C 0.7371(7) 0.2843(6) -0.1951(6) 0.0432(15) Uani 1 1 d . .
C10B C 0.7120(7) 0.2588(6) -0.0872(6) 0.0442(18) Uani 1 1 d . .
H10B H 0.7164 0.1898 -0.0573 0.053 Uiso 1 1 calc R U
C13B C 0.7775(7) 0.2089(6) -0.2720(6) 0.0459(16) Uani 1 1 d . .
H13B H 0.7843 0.1378 -0.2377 0.055 Uiso 1 1 calc R U
C14B C 0.7552(7) 0.4095(6) -0.3607(6) 0.0453(16) Uani 1 1 d . .
H14C H 0.8190 0.4646 -0.3993 0.054 Uiso 1 1 calc R U
H14D H 0.6817 0.4333 -0.3685 0.054 Uiso 1 1 calc R U
C15B C 0.7964(7) 0.3114(6) -0.4124(6) 0.0476(16) Uani 1 1 d . .
H15B H 0.8185 0.3225 -0.4936 0.057 Uiso 1 1 calc R U
C16B C 0.8834(7) 0.2531(6) -0.3797(6) 0.0459(17) Uani 1 1 d . .
C17B C 0.7062(9) 0.2204(7) -0.3449(7) 0.047(2) Uani 1 1 d . .
H17C H 0.7129 0.1637 -0.3846 0.057 Uiso 1 1 calc R U
H17D H 0.6219 0.2386 -0.3074 0.057 Uiso 1 1 calc R U
C18B C 0.9756(8) 0.3151(7) -0.3632(7) 0.052(2) Uani 1 1 d . .
H18D H 0.9646 0.3877 -0.3812 0.079 Uiso 1 1 calc R U
H18E H 1.0570 0.2996 -0.4119 0.079 Uiso 1 1 calc R U
H18F H 0.9642 0.2975 -0.2860 0.079 Uiso 1 1 calc R U
C19B C 0.9464(7) 0.1706(6) -0.4498(6) 0.0481(17) Uani 1 1 d . .
H19D H 0.8884 0.1371 -0.4671 0.072 Uiso 1 1 calc R U
H19E H 0.9775 0.1200 -0.4076 0.072 Uiso 1 1 calc R U
H19F H 1.0130 0.2029 -0.5187 0.072 Uiso 1 1 calc R U
C1C C 0.4109(7) 1.0371(7) 0.8957(7) 0.0444(18) Uani 1 1 d . .
C2C C 0.4506(6) 0.9395(6) 0.8569(6) 0.0446(15) Uani 1 1 d . .
C3C C 0.5727(7) 0.9255(6) 0.7983(6) 0.0446(16) Uani 1 1 d . .
H3C H 0.6302 0.9803 0.7775 0.054 Uiso 1 1 calc R U
C4C C 0.6095(7) 0.8325(6) 0.7710(6) 0.0440(15) Uani 1 1 d . .
C5C C 0.7402(9) 0.8208(7) 0.7156(8) 0.047(2) Uani 1 1 d . .
C6C C 0.5939(9) 0.6728(8) 0.4720(8) 0.047(2) Uani 1 1 d . .
C7C C 0.5066(7) 0.7274(6) 0.5559(6) 0.0463(16) Uani 1 1 d . .
C8C C 0.4756(7) 0.8211(6) 0.5181(6) 0.0449(15) Uani 1 1 d . .
H8C H 0.5101 0.8470 0.4408 0.054 Uiso 1 1 calc R U
C9C C 0.3963(7) 0.8790(6) 0.5883(6) 0.0490(18) Uani 1 1 d . .
C10C C 0.3716(7) 0.9809(6) 0.5385(6) 0.0511(19) Uani 1 1 d . .
C11C C 0.0612(8) 0.5495(8) 0.7677(8) 0.046(2) Uani 1 1 d . .
C12C C 0.1046(9) 0.6232(7) 0.8154(7) 0.046(2) Uani 1 1 d . .
C13C C 0.0156(8) 0.6719(7) 0.8921(7) 0.045(2) Uani 1 1 d . .
H13C H -0.0670 0.6532 0.9170 0.054 Uiso 1 1 calc R U
C14C C 0.0509(9) 0.7482(8) 0.9311(8) 0.047(2) Uani 1 1 d . .
C15C C -0.0476(9) 0.8062(7) 1.0023(8) 0.048(2) Uani 1 1 d . .
C1D C 0.7949(7) 0.0274(6) 0.3700(6) 0.0495(18) Uani 1 1 d . .
C2D C 0.7327(7) 0.0668(6) 0.2968(6) 0.0467(16) Uani 1 1 d . .
C3D C 0.7098(7) -0.0017(6) 0.2401(6) 0.0442(15) Uani 1 1 d . .
H3D H 0.7329 -0.0700 0.2476 0.053 Uiso 1 1 calc R U
C4D C 0.6517(7) 0.0338(6) 0.1720(6) 0.0441(15) Uani 1 1 d . .
C5D C 0.6198(8) -0.0458(7) 0.1200(7) 0.0459(19) Uani 1 1 d . .
C6D C 0.2595(8) 0.1855(7) 0.2865(7) 0.044(2) Uani 1 1 d . .
C7D C 0.3645(6) 0.2345(6) 0.2955(6) 0.0429(15) Uani 1 1 d . .
C8D C 0.3443(7) 0.2520(6) 0.3984(6) 0.0438(15) Uani 1 1 d . .
H8D H 0.2667 0.2370 0.4575 0.053 Uiso 1 1 calc R U
C9D C 0.4344(7) 0.2908(6) 0.4172(6) 0.0455(16) Uani 1 1 d . .
C10D C 0.3994(8) 0.3219(7) 0.5285(7) 0.043(2) Uani 1 1 d . .
C11D C 0.9473(9) 0.4617(7) 0.2128(7) 0.0429(19) Uani 1 1 d . .
C12D C 0.9020(8) 0.3831(7) 0.1670(7) 0.043(2) Uani 1 1 d . .
C13D C 0.9824(9) 0.3179(7) 0.1105(7) 0.048(2) Uani 1 1 d . .
H13D H 1.0589 0.3143 0.1123 0.058 Uiso 1 1 calc R U
C14D C 0.9546(8) 0.2575(7) 0.0510(8) 0.045(2) Uani 1 1 d . .
C15D C 1.0505(8) 0.1992(7) -0.0248(7) 0.0439(19) Uani 1 1 d . .
Dy1 Dy 0.34338(2) 0.72230(2) 0.82539(2) 0.04305(9) Uani 1 1 d . .
Dy2 Dy 0.65681(2) 0.27734(2) 0.17488(2) 0.04287(9) Uani 1 1 d . .
F1C F 0.4974(4) 1.0925(3) 0.8938(3) 0.0486(10) Uani 1 1 d . .
F2C F 0.3329(5) 1.0235(4) 0.9958(4) 0.0487(12) Uani 1 1 d . .
F3C F 0.3673(5) 1.0958(4) 0.8394(4) 0.0497(11) Uani 1 1 d . .
F4C F 0.7832(4) 0.7688(3) 0.7761(4) 0.0505(10) Uani 1 1 d . .
F5C F 0.8059(4) 0.9026(4) 0.6723(4) 0.0512(11) Uani 1 1 d . .
F6C F 0.7723(4) 0.7756(4) 0.6308(4) 0.0579(12) Uani 1 1 d . .
F7C F 0.5391(4) 0.6056(3) 0.4500(3) 0.0496(10) Uani 1 1 d . .
F8C F 0.6564(4) 0.7286(4) 0.3785(4) 0.0512(11) Uani 1 1 d . .
F9C F 0.6694(4) 0.6236(3) 0.4995(3) 0.0485(10) Uani 1 1 d . .
F10C F 0.2632(4) 1.0036(4) 0.5742(4) 0.0525(11) Uani 1 1 d . .
F11C F 0.4240(4) 1.0551(3) 0.5562(3) 0.0531(11) Uani 1 1 d . .
F12C F 0.4117(4) 0.9961(3) 0.4342(3) 0.0533(11) Uani 1 1 d . .
F13C F -0.0315(4) 0.5705(4) 0.7510(4) 0.0486(11) Uani 1 1 d . .
F14C F 0.0339(4) 0.4604(3) 0.8339(3) 0.0485(10) Uani 1 1 d . .
F15C F 0.1402(4) 0.5278(3) 0.6777(3) 0.0481(10) Uani 1 1 d . .
F16C F -0.0868(4) 0.7641(4) 1.1064(3) 0.0513(10) Uani 1 1 d . .
F17C F -0.1407(4) 0.8102(3) 0.9829(3) 0.0484(10) Uani 1 1 d . .
F18C F -0.0191(4) 0.8975(4) 0.9972(4) 0.0508(11) Uani 1 1 d . .
F1D F 0.8234(4) -0.0636(3) 0.3683(4) 0.0503(10) Uani 1 1 d . .
F2D F 0.8918(4) 0.0768(3) 0.3439(3) 0.0515(10) Uani 1 1 d . .
F3D F 0.7328(4) 0.0333(4) 0.4708(4) 0.0498(10) Uani 1 1 d . .
F4D F 0.6804(5) -0.0327(4) 0.0170(4) 0.0490(12) Uani 1 1 d . .
F5D F 0.6301(5) -0.1350(4) 0.1611(4) 0.0486(11) Uani 1 1 d . .
F6D F 0.5103(4) -0.0417(3) 0.1326(3) 0.0477(10) Uani 1 1 d . .
F7D F 0.1957(4) 0.1191(4) 0.3682(4) 0.0505(11) Uani 1 1 d . .
F8D F 0.1890(4) 0.2587(3) 0.2799(4) 0.0500(10) Uani 1 1 d . .
F9D F 0.2871(4) 0.1518(3) 0.1982(3) 0.0496(10) Uani 1 1 d . .
F10D F 0.3984(4) 0.4193(3) 0.5159(3) 0.0484(10) Uani 1 1 d . .
F11D F 0.2968(4) 0.2827(4) 0.6007(4) 0.0559(12) Uani 1 1 d . .
F12D F 0.4692(4) 0.2968(3) 0.5732(3) 0.0486(10) Uani 1 1 d . .
F13D F 0.9822(4) 0.4185(4) 0.2852(4) 0.0498(11) Uani 1 1 d . .
F14D F 1.0405(4) 0.5138(3) 0.1364(3) 0.0480(10) Uani 1 1 d . .
F15D F 0.8728(4) 0.5235(3) 0.2534(4) 0.0483(10) Uani 1 1 d . .
F16D F 1.1544(4) 0.2414(3) -0.0639(3) 0.0481(10) Uani 1 1 d . .
F17D F 1.0536(4) 0.1117(4) 0.0308(4) 0.0505(11) Uani 1 1 d . .
F18D F 1.0312(4) 0.1820(3) -0.1043(3) 0.0487(10) Uani 1 1 d . .
N1A N 0.3735(7) 0.5363(6) 0.8836(6) 0.0440(17) Uani 1 1 d . .
N2A N 0.2937(7) 0.6670(6) 1.0301(6) 0.0442(16) Uani 1 1 d . .
N1B N 0.6212(7) 0.4584(6) 0.1206(6) 0.0430(16) Uani 1 1 d . .
N2B N 0.6795(6) 0.3300(6) -0.0165(6) 0.0427(16) Uani 1 1 d . .
O1C O 0.3685(6) 0.8755(5) 0.8755(5) 0.0435(13) Uani 1 1 d . .
O2C O 0.5454(5) 0.7510(5) 0.7898(5) 0.0423(13) Uani 1 1 d . .
O3C O 0.4643(6) 0.6845(5) 0.6525(5) 0.0463(15) Uani 1 1 d . .
O4C O 0.3428(5) 0.8538(4) 0.6906(5) 0.0460(13) Uani 1 1 d . .
O5C O 0.2127(5) 0.6299(5) 0.7909(5) 0.0434(14) Uani 1 1 d . .
O6C O 0.1506(6) 0.7663(5) 0.9222(5) 0.0454(14) Uani 1 1 d . .
O1D O 0.7079(5) 0.1565(4) 0.2966(4) 0.0457(13) Uani 1 1 d . .
O2D O 0.6280(6) 0.1191(5) 0.1405(5) 0.0439(13) Uani 1 1 d . .
O3D O 0.4523(6) 0.2548(5) 0.2086(5) 0.0454(14) Uani 1 1 d . .
O4D O 0.5358(6) 0.3195(5) 0.3492(5) 0.0425(14) Uani 1 1 d . .
O5D O 0.7914(6) 0.3792(5) 0.2005(5) 0.0449(14) Uani 1 1 d . .
O6D O 0.8488(6) 0.2304(5) 0.0640(5) 0.0446(14) Uani 1 1 d . .

loop_
_atom_site_aniso_label
_atom_site_aniso_U_11
_atom_site_aniso_U_22
_atom_site_aniso_U_33
_atom_site_aniso_U_23
_atom_site_aniso_U_13
_atom_site_aniso_U_12
C1A 0.039(4) 0.038(4) 0.039(4) -0.007(3) -0.009(3) -0.009(3)
C2A 0.046(5) 0.037(4) 0.041(4) 0.012(3) -0.014(3) 0.008(3)
C3A 0.039(4) 0.039(4) 0.044(4) -0.013(3) -0.011(3) 0.010(3)
C4A 0.044(4) 0.042(5) 0.043(4) -0.011(3) -0.014(3) 0.009(4)
C5A 0.040(4) 0.039(4) 0.042(4) -0.011(3) -0.010(3) 0.010(3)
C6A 0.039(4) 0.046(5) 0.039(4) 0.012(3) -0.010(3) -0.014(4)
C7A 0.050(5) 0.043(4) 0.041(4) -0.010(3) -0.012(3) -0.014(3)
C8A 0.042(4) 0.043(4) 0.041(3) -0.009(3) -0.011(3) -0.014(3)
C9A 0.041(4) 0.044(4) 0.039(3) -0.011(3) -0.009(3) -0.011(3)
C10A 0.047(4) 0.042(4) 0.039(4) -0.011(3) -0.009(3) 0.008(3)
C13A 0.040(4) 0.044(4) 0.045(4) -0.013(3) -0.010(3) -0.010(3)
C14A 0.046(4) 0.047(4) 0.040(3) -0.011(3) -0.010(3) -0.013(3)
C15A 0.044(4) 0.045(4) 0.042(3) -0.011(3) -0.011(3) -0.012(3)
C16A 0.048(4) 0.044(4) 0.044(4) -0.011(3) -0.013(3) -0.012(4)
C17A 0.043(4) 0.046(4) 0.042(4) -0.011(3) 0.015(3) -0.009(3)
C18A 0.046(4) 0.045(5) 0.046(4) -0.013(3) -0.010(3) -0.014(4)
C19A 0.040(4) 0.047(4) 0.042(3) -0.012(3) -0.008(3) -0.011(3)
C1B 0.044(5) 0.038(5) 0.043(4) -0.009(3) -0.014(4) 0.008(4)
C2B 0.044(4) 0.042(5) 0.045(4) -0.009(3) -0.011(3) -0.012(4)
C3B 0.046(4) 0.046(5) 0.042(4) -0.011(3) -0.011(3) 0.008(4)
C4B 0.049(5) 0.041(5) 0.045(4) -0.011(3) -0.011(4) 0.011(4)
C5B 0.045(4) 0.040(4) 0.040(4) -0.008(3) -0.012(3) 0.008(3)
C6B 0.039(4) 0.039(4) 0.041(4) -0.011(3) -0.010(3) -0.007(3)
C7B 0.043(4) 0.042(4) 0.041(4) -0.009(3) -0.010(3) -0.010(3)
C8B 0.042(4) 0.043(4) 0.041(3) -0.010(3) -0.010(3) -0.013(3)
C9B 0.039(4) 0.043(4) 0.043(3) -0.012(3) -0.010(3) -0.010(3)
C10B 0.045(4) 0.041(4) 0.040(3) -0.009(3) -0.010(3) -0.012(3)
C13B 0.044(4) 0.046(4) 0.042(3) -0.012(3) -0.010(3) -0.011(3)
C14B 0.046(4) 0.043(4) 0.041(3) -0.009(3) -0.010(3) -0.012(3)
C15B 0.051(4) 0.045(4) 0.039(3) -0.013(3) -0.010(3) 0.009(3)
C16B 0.046(4) 0.045(4) 0.040(4) -0.013(3) -0.009(3) 0.010(3)
C17B 0.049(4) 0.044(5) 0.041(4) -0.014(3) -0.008(3) -0.015(4)
C18B 0.038(4) 0.051(5) 0.041(4) -0.014(3) 0.012(3) -0.013(3)
C19B 0.047(4) 0.047(4) 0.043(4) -0.015(3) -0.011(3) 0.011(3)
C1C 0.036(4) 0.043(4) 0.046(4) -0.009(3) -0.009(3) 0.010(3)
C2C 0.041(4) 0.043(4) 0.042(3) -0.010(3) -0.010(3) 0.007(3)
C3C 0.042(4) 0.042(4) 0.044(3) -0.010(3) -0.011(3) -0.012(3)
C4C 0.042(4) 0.042(4) 0.042(3) -0.009(3) -0.011(3) 0.009(3)
C5C 0.048(5) 0.041(5) 0.048(5) -0.009(4) -0.015(4) -0.011(4)
C6C 0.048(5) 0.041(5) 0.044(5) -0.011(4) -0.013(4) 0.008(4)
C7C 0.047(4) 0.045(4) 0.039(3) -0.010(3) -0.011(3) 0.008(3)
C8C 0.044(4) 0.042(4) 0.043(3) -0.010(3) -0.012(3) 0.011(3)
C9C 0.048(4) 0.044(4) 0.041(3) 0.012(3) -0.014(3) 0.009(3)
C10C 0.048(4) 0.044(4) 0.044(4) 0.010(3) -0.012(3) 0.011(3)
C11C 0.039(4) 0.049(5) 0.046(4) -0.006(4) -0.015(4) -0.014(4)
C12C 0.050(5) 0.040(4) 0.040(4) -0.006(3) -0.013(4) 0.012(4)
C13C 0.041(5) 0.041(5) 0.049(5) -0.013(4) -0.014(4) 0.013(4)
C14C 0.040(5) 0.047(5) 0.044(4) -0.014(4) -0.008(3) 0.011(4)
C15C 0.052(5) 0.041(5) 0.044(4) -0.009(3) -0.013(4) 0.006(4)
C1D 0.043(4) 0.043(4) 0.043(4) 0.013(3) -0.009(3) 0.011(3)
C2D 0.048(4) 0.042(4) 0.043(3) -0.007(3) -0.013(3) 0.009(3)
C3D 0.045(4) 0.039(4) 0.043(3) -0.009(3) -0.014(3) 0.011(3)
C4D 0.042(4) 0.042(4) 0.042(3) -0.010(3) -0.011(3) 0.008(3)
C5D 0.049(5) 0.041(4) 0.045(4) -0.010(3) -0.015(3) -0.009(4)
C6D 0.042(5) 0.046(5) 0.037(4) -0.010(4) -0.008(4) -0.014(4)
C7D 0.040(4) 0.040(4) 0.042(3) -0.008(3) -0.011(3) 0.008(3)
C8D 0.042(4) 0.042(4) 0.041(3) -0.010(3) -0.010(3) 0.007(3)
C9D 0.047(4) 0.044(4) 0.040(3) -0.011(3) -0.012(3) 0.010(3)
C10D 0.043(5) 0.042(5) 0.038(4) -0.008(3) -0.012(4) 0.011(4)
C11D 0.051(5) 0.035(4) 0.040(4) -0.008(3) -0.015(3) -0.007(4)
C12D 0.038(4) 0.046(5) 0.042(4) -0.012(3) -0.010(3) -0.014(4)
C13D 0.049(5) 0.050(5) 0.040(4) -0.009(4) -0.012(4) -0.017(4)
C14D 0.039(4) 0.041(5) 0.046(4) -0.010(3) -0.008(3) 0.010(4)
C15D 0.037(4) 0.046(5) 0.042(4) -0.008(3) -0.010(3) 0.012(3)
Dy1 0.0413(2) 0.0405(2) 0.04103(18) -0.00978(14) -0.01088(15) 0.00958(15)
Dy2 0.04103(19) 0.0405(2) 0.04078(18) -0.00984(14) -0.01076(15) 0.00948(15)
F1C 0.048(2) 0.044(2) 0.047(2) -0.0136(18) -0.0113(18) -0.0141(19)
F2C 0.050(3) 0.045(3) 0.045(2) -0.011(2) -0.011(2) -0.014(2)
F3C 0.051(3) 0.046(3) 0.046(2) -0.011(2) -0.013(2) 0.009(2)
F4C 0.044(2) 0.046(2) 0.046(2) 0.0129(19) -0.0126(18) 0.0081(19)
F5C 0.044(2) 0.045(3) 0.045(2) 0.0110(19) -0.007(2) -0.011(2)
F6C 0.047(2) 0.049(3) 0.047(2) -0.0151(19) 0.0131(19) -0.014(2)
F7C 0.050(2) 0.049(2) 0.045(2) -0.0122(18) -0.0126(19) -0.0136(19)
F8C 0.051(3) 0.045(2) 0.039(2) 0.0109(17) -0.0081(19) 0.009(2)
F9C 0.049(2) 0.046(2) 0.044(2) -0.0115(18) -0.0125(18) 0.0101(19)
F10C 0.053(3) 0.043(3) 0.045(2) 0.009(2) -0.012(2) 0.011(2)
F11C 0.055(3) 0.044(2) 0.047(2) 0.0093(18) -0.016(2) 0.010(2)
F12C 0.054(3) 0.047(2) 0.043(2) 0.0117(18) -0.0145(19) 0.011(2)
F13C 0.048(3) 0.047(2) 0.048(2) -0.0113(19) -0.015(2) -0.014(2)
F14C 0.052(3) 0.045(2) 0.043(2) -0.0108(17) -0.0117(19) -0.015(2)
F15C 0.047(2) 0.049(2) 0.043(2) -0.0121(18) -0.0115(18) -0.0140(19)
F16C 0.054(3) 0.047(3) 0.045(2) -0.0117(18) -0.013(2) 0.011(2)
F17C 0.046(2) 0.047(2) 0.046(2) -0.0122(18) -0.0134(18) 0.0138(19)
F18C 0.048(3) 0.045(2) 0.048(2) -0.0138(19) -0.0081(19) 0.011(2)
F1D 0.053(2) 0.046(2) 0.047(2) -0.0107(18) -0.0161(19) 0.013(2)
F2D 0.049(2) 0.047(2) 0.046(2) 0.0116(18) -0.0159(19) 0.0093(19)
F3D 0.052(3) 0.046(2) 0.047(2) -0.0108(19) -0.016(2) 0.012(2)
F4D 0.050(3) 0.044(3) 0.044(2) -0.013(2) -0.010(2) 0.010(2)
F5D 0.052(3) 0.044(3) 0.045(2) -0.0106(19) -0.0144(19) -0.014(2)
F6D 0.047(2) 0.046(2) 0.046(2) -0.0124(18) -0.0126(19) -0.0113(19)
F7D 0.048(2) 0.044(3) 0.043(2) 0.0103(19) -0.011(2) -0.0127(19)
F8D 0.045(2) 0.045(2) 0.044(2) 0.0097(18) -0.0114(18) 0.0123(19)
F9D 0.051(2) 0.047(2) 0.045(2) -0.0130(18) -0.0118(18) -0.0137(19)
F10D 0.051(2) 0.046(2) 0.043(2) -0.0130(17) -0.0130(19) 0.0080(19)
F11D 0.048(3) 0.048(3) 0.045(2) -0.0119(19) 0.0089(19) -0.014(2)
F12D 0.050(2) 0.047(2) 0.043(2) -0.0118(17) -0.0126(18) 0.0101(19)
F13D 0.049(3) 0.048(3) 0.049(2) -0.012(2) -0.015(2) -0.016(2)
F14D 0.045(2) 0.050(2) 0.043(2) -0.0120(18) -0.0108(18) -0.013(2)
F15D 0.046(2) 0.046(2) 0.048(2) -0.0146(19) -0.0122(18) -0.0121(19)
F16D 0.044(2) 0.048(2) 0.045(2) -0.0125(18) -0.0108(18) -0.0102(18)
F17D 0.051(3) 0.044(2) 0.048(2) -0.0112(19) -0.012(2) 0.011(2)
F18D 0.045(2) 0.045(2) 0.047(2) -0.0143(18) -0.0093(18) 0.0094(19)
N1A 0.044(4) 0.044(4) 0.039(4) -0.009(3) -0.010(3) -0.011(3)
N2A 0.043(4) 0.043(4) 0.038(3) -0.010(3) -0.008(3) 0.007(3)
N1B 0.043(4) 0.037(4) 0.043(4) -0.010(3) -0.012(3) 0.010(3)
N2B 0.041(3) 0.041(4) 0.037(3) -0.010(3) -0.008(3) 0.010(3)
O1C 0.040(3) 0.043(3) 0.040(3) -0.011(2) -0.010(2) 0.010(2)
O2C 0.037(3) 0.043(3) 0.040(3) -0.009(3) -0.010(2) 0.012(3)
O3C 0.045(3) 0.044(4) 0.043(3) -0.013(3) -0.011(3) 0.013(3)
O4C 0.046(3) 0.044(3) 0.043(3) -0.011(2) -0.014(2) 0.013(2)
O5C 0.039(3) 0.041(3) 0.044(3) -0.010(2) -0.011(3) 0.010(2)
O6C 0.043(4) 0.042(3) 0.044(3) -0.013(2) -0.010(3) 0.009(3)
O1D 0.050(3) 0.042(3) 0.042(3) -0.011(2) -0.015(2) 0.012(2)
O2D 0.044(3) 0.040(3) 0.043(3) -0.011(2) -0.013(2) 0.008(2)
O3D 0.047(4) 0.041(3) 0.042(3) -0.010(3) -0.013(3) 0.008(3)
O4D 0.044(3) 0.039(3) 0.038(3) -0.007(2) -0.010(3) -0.012(3)
O5D 0.045(3) 0.044(3) 0.043(3) -0.012(2) -0.014(3) -0.009(3)
O6D 0.043(3) 0.044(3) 0.043(3) -0.010(3) -0.013(3) 0.009(3)

loop_
_atom_type_symbol
_atom_type_description
_atom_type_scat_dispersion_real
_atom_type_scat_dispersion_imag
_atom_type_scat_source
C C 0.0033 0.0016 'International Tables Vol C Tables 4.2.6.8 and 6.1.1.4'
H H 0.0000 0.0000 'International Tables Vol C Tables 4.2.6.8 and 6.1.1.4'
N N 0.0061 0.0033 'International Tables Vol C Tables 4.2.6.8 and 6.1.1.4'
O O 0.0106 0.0060 'International Tables Vol C Tables 4.2.6.8 and 6.1.1.4'
F F 0.0171 0.0103 'International Tables Vol C Tables 4.2.6.8 and 6.1.1.4'
Dy Dy -0.1892 4.4098 'International Tables Vol C Tables 4.2.6.8 and 6.1.1.4'

loop_
_geom_angle_atom_site_label_1
_geom_angle_atom_site_label_2
_geom_angle_atom_site_label_3
_geom_angle
N1A C1A C6A 122.2(9)
N1A C1A C2A 119.1(8)
C6A C1A C2A 118.3(8)
C3A C2A C1A 121.4(8)
C3A C2A H2A 119.3
C1A C2A H2A 119.3
C2A C3A C4A 116.5(8)
C2A C3A H3A 121.8
C4A C3A H3A 121.8
C5A C4A C3A 118.3(9)
C5A C4A H4A 120.8
C3A C4A H4A 120.8
N1A C5A C4A 125.0(9)
N1A C5A H5A 117.5
C4A C5A H5A 117.5
N2A C6A C7A 116.8(9)
N2A C6A C1A 115.9(8)
C7A C6A C1A 126.6(9)
C8A C7A C6A 124.0(9)
C8A C7A H7A 118.0
C6A C7A H7A 118.0
C7A C8A C9A 117.9(7)
C7A C8A C14A 124.8(7)
C9A C8A C14A 117.0(7)
C8A C9A C10A 116.7(7)
C8A C9A C13A 118.0(6)
C10A C9A C13A 125.2(7)
N2A C10A C9A 123.3(8)
N2A C10A H10A 118.3
C9A C10A H10A 118.3
C9A C13A C16A 113.3(7)
C9A C13A C17A 111.0(6)
C16A C13A C17A 84.0(6)
C9A C13A H13A 114.9
C16A C13A H13A 114.9
C17A C13A H13A 114.9
C15A C14A C8A 107.8(6)
C15A C14A H14A 110.2
C8A C14A H14A 110.2
C15A C14A H14B 110.2
C8A C14A H14B 110.2
H14A C14A H14B 108.5
C14A C15A C16A 116.8(6)
C14A C15A C17A 115.2(6)
C16A C15A C17A 86.4(6)
C14A C15A H15A 112.0
C16A C15A H15A 112.0
C17A C15A H15A 112.0
C19A C16A C15A 117.0(7)
C19A C16A C18A 111.2(7)
C15A C16A C18A 114.5(8)
C19A C16A C13A 114.8(8)
C15A C16A C13A 84.6(6)
C18A C16A C13A 112.5(6)
C15A C17A C13A 82.6(6)
C15A C17A H17A 114.9
C13A C17A H17A 114.9
C15A C17A H17B 114.9
C13A C17A H17B 114.9
H17A C17A H17B 111.9
C16A C18A H18A 109.5
C16A C18A H18B 109.5
H18A C18A H18B 109.5
C16A C18A H18C 109.5
H18A C18A H18C 109.5
H18B C18A H18C 109.5
C16A C19A H19A 109.5
C16A C19A H19B 109.5
H19A C19A H19B 109.5
C16A C19A H19C 109.5
H19A C19A H19C 109.5
H19B C19A H19C 109.5
C2B C1B N1B 119.7(9)
C2B C1B C6B 130.4(9)
N1B C1B C6B 109.9(8)
C1B C2B C3B 120.9(9)
C1B C2B H2B 119.5
C3B C2B H2B 119.5
C4B C3B C2B 122.6(10)
C4B C3B H3B 118.7
C2B C3B H3B 118.7
C3B C4B C5B 118.0(9)
C3B C4B H4B 121.0
C5B C4B H4B 121.0
N1B C5B C4B 119.9(8)
N1B C5B H5B 120.1
C4B C5B H5B 120.1
N2B C6B C7B 123.7(8)
N2B C6B C1B 118.2(8)
C7B C6B C1B 118.2(8)
C8B C7B C6B 118.2(8)
C8B C7B H7B 120.9
C6B C7B H7B 120.9
C7B C8B C9B 119.6(7)
C7B C8B C14B 120.9(7)
C9B C8B C14B 119.5(6)
C10B C9B C8B 120.1(7)
C10B C9B C13B 122.7(7)
C8B C9B C13B 117.2(7)
C9B C10B N2B 122.7(8)
C9B C10B H10B 118.6
N2B C10B H10B 118.6
C9B C13B C16B 111.1(6)
C9B C13B C17B 109.8(7)
C16B C13B C17B 84.3(6)
C9B C13B H13B 115.9
C16B C13B H13B 115.9
C17B C13B H13B 115.9
C8B C14B C15B 107.8(6)
C8B C14B H14C 110.1
C15B C14B H14C 110.1
C8B C14B H14D 110.1
C15B C14B H14D 110.1
H14C C14B H14D 108.5
C16B C15B C17B 86.5(7)
C16B C15B C14B 115.0(7)
C17B C15B C14B 111.3(6)
C16B C15B H15B 113.7
C17B C15B H15B 113.7
C14B C15B H15B 113.7
C15B C16B C13B 87.1(6)
C15B C16B C18B 116.4(7)
C13B C16B C18B 113.3(6)
C15B C16B C19B 115.3(7)
C13B C16B C19B 112.6(7)
C18B C16B C19B 110.4(7)
C15B C17B C13B 83.6(6)
C15B C17B H17C 114.7
C13B C17B H17C 114.7
C15B C17B H17D 114.7
C13B C17B H17D 114.7
H17C C17B H17D 111.8
C16B C18B H18D 109.5
C16B C18B H18E 109.5
H18D C18B H18E 109.5
C16B C18B H18F 109.5
H18D C18B H18F 109.5
H18E C18B H18F 109.5
C16B C19B H19D 109.5
C16B C19B H19E 109.5
H19D C19B H19E 109.5
C16B C19B H19F 109.5
H19D C19B H19F 109.5
H19E C19B H19F 109.5
F3C C1C F2C 106.8(7)
F3C C1C F1C 103.9(7)
F2C C1C F1C 104.5(7)
F3C C1C C2C 114.9(7)
F2C C1C C2C 112.4(7)
F1C C1C C2C 113.4(7)
O1C C2C C3C 123.8(7)
O1C C2C C1C 115.9(7)
C3C C2C C1C 120.2(7)
C4C C3C C2C 119.9(7)
C4C C3C H3C 120.0
C2C C3C H3C 120.0
O2C C4C C3C 128.9(7)
O2C C4C C5C 113.8(7)
C3C C4C C5C 117.3(7)
F4C C5C F5C 105.8(7)
F4C C5C F6C 103.9(9)
F5C C5C F6C 101.2(7)
F4C C5C C4C 114.5(7)
F5C C5C C4C 116.1(8)
F6C C5C C4C 113.8(7)
F9C C6C F8C 105.1(8)
F9C C6C F7C 104.2(8)
F8C C6C F7C 104.7(8)
F9C C6C C7C 116.0(8)
F8C C6C C7C 115.0(8)
F7C C6C C7C 110.7(8)
O3C C7C C8C 124.7(7)
O3C C7C C6C 117.9(7)
C8C C7C C6C 117.3(7)
C7C C8C C9C 122.4(7)
C7C C8C H8C 118.8
C9C C8C H8C 118.8
O4C C9C C8C 125.6(7)
O4C C9C C10C 116.5(7)
C8C C9C C10C 117.9(6)
F10C C10C F12C 106.4(6)
F10C C10C F11C 103.0(7)
F12C C10C F11C 103.3(6)
F10C C10C C9C 116.4(6)
F12C C10C C9C 114.0(7)
F11C C10C C9C 112.3(7)
F13C C11C F15C 106.3(7)
F13C C11C F14C 104.9(7)
F15C C11C F14C 102.0(8)
F13C C11C C12C 117.4(9)
F15C C11C C12C 114.7(7)
F14C C11C C12C 110.0(7)
O5C C12C C13C 125.9(9)
O5C C12C C11C 117.9(8)
C13C C12C C11C 115.9(9)
C14C C13C C12C 118.4(9)
C14C C13C H13C 120.8
C12C C13C H13C 120.8
O6C C14C C13C 126.9(9)
O6C C14C C15C 116.6(9)
C13C C14C C15C 116.1(9)
F18C C15C F17C 105.0(8)
F18C C15C F16C 105.4(8)
F17C C15C F16C 104.6(8)
F18C C15C C14C 115.3(8)
F17C C15C C14C 114.4(8)
F16C C15C C14C 111.2(8)
F2D C1D F1D 104.8(6)
F2D C1D F3D 104.3(7)
F1D C1D F3D 106.7(6)
F2D C1D C2D 113.0(6)
F1D C1D C2D 114.3(7)
F3D C1D C2D 113.0(6)
O1D C2D C3D 129.0(7)
O1D C2D C1D 113.9(7)
C3D C2D C1D 117.1(7)
C2D C3D C4D 117.7(7)
C2D C3D H3D 121.1
C4D C3D H3D 121.1
O2D C4D C3D 131.6(7)
O2D C4D C5D 112.7(7)
C3D C4D C5D 115.5(7)
F5D C5D F4D 108.5(8)
F5D C5D F6D 105.7(7)
F4D C5D F6D 104.4(7)
F5D C5D C4D 113.4(7)
F4D C5D C4D 112.7(7)
F6D C5D C4D 111.5(7)
F9D C6D F7D 109.7(7)
F9D C6D F8D 103.7(7)
F7D C6D F8D 106.1(7)
F9D C6D C7D 114.5(7)
F7D C6D C7D 115.7(7)
F8D C6D C7D 105.9(7)
O3D C7D C8D 130.1(8)
O3D C7D C6D 113.7(7)
C8D C7D C6D 116.2(6)
C9D C8D C7D 121.0(7)
C9D C8D H8D 119.5
C7D C8D H8D 119.5
O4D C9D C8D 127.2(7)
O4D C9D C10D 114.5(7)
C8D C9D C10D 117.1(7)
F12D C10D F11D 104.4(7)
F12D C10D F10D 105.7(8)
F11D C10D F10D 109.5(7)
F12D C10D C9D 115.1(7)
F11D C10D C9D 112.6(8)
F10D C10D C9D 109.2(7)
F15D C11D F13D 108.4(7)
F15D C11D F14D 106.6(7)
F13D C11D F14D 104.9(8)
F15D C11D C12D 114.2(8)
F13D C11D C12D 111.2(8)
F14D C11D C12D 111.1(7)
O5D C12D C13D 128.3(8)
O5D C12D C11D 112.7(8)
C13D C12D C11D 118.2(8)
C12D C13D C14D 121.5(9)
C12D C13D H13D 119.3
C14D C13D H13D 119.3
O6D C14D C13D 126.9(9)
O6D C14D C15D 111.8(8)
C13D C14D C15D 120.3(9)
F18D C15D F16D 107.8(7)
F18D C15D F17D 105.8(8)
F16D C15D F17D 106.8(7)
F18D C15D C14D 113.9(8)
F16D C15D C14D 113.4(8)
F17D C15D C14D 108.6(7)
O6C Dy1 O5C 70.6(2)
O6C Dy1 O4C 83.7(2)
O5C Dy1 O4C 88.9(2)
O6C Dy1 O3C 139.3(2)
O5C Dy1 O3C 77.4(2)
O4C Dy1 O3C 71.0(2)
O6C Dy1 O1C 76.1(2)
O5C Dy1 O1C 143.0(2)
O4C Dy1 O1C 71.7(2)
O3C Dy1 O1C 122.2(2)
O6C Dy1 O2C 144.4(2)
O5C Dy1 O2C 145.0(2)
O4C Dy1 O2C 95.5(2)
O3C Dy1 O2C 71.4(2)
O1C Dy1 O2C 70.0(2)
O6C Dy1 N1A 112.5(2)
O5C Dy1 N1A 73.6(2)
O4C Dy1 N1A 149.4(2)
O3C Dy1 N1A 80.6(2)
O1C Dy1 N1A 135.9(2)
O2C Dy1 N1A 85.8(2)
O6C Dy1 N2A 73.0(2)
O5C Dy1 N2A 106.4(2)
O4C Dy1 N2A 145.3(2)
O3C Dy1 N2A 141.9(2)
O1C Dy1 N2A 77.8(2)
O2C Dy1 N2A 89.3(2)
N1A Dy1 N2A 65.1(2)
O2D Dy2 O5D 143.6(2)
O2D Dy2 O6D 74.4(2)
O5D Dy2 O6D 74.5(2)
O2D Dy2 O1D 73.5(2)
O5D Dy2 O1D 80.7(2)
O6D Dy2 O1D 75.4(2)
O2D Dy2 O4D 119.5(2)
O5D Dy2 O4D 78.1(2)
O6D Dy2 O4D 144.1(2)
O1D Dy2 O4D 77.6(2)
O2D Dy2 O3D 71.6(2)
O5D Dy2 O3D 143.4(2)
O6D Dy2 O3D 141.0(2)
O1D Dy2 O3D 111.7(2)
O4D Dy2 O3D 71.8(2)
O2D Dy2 N2B 81.4(2)
O5D Dy2 N2B 108.1(2)
O6D Dy2 N2B 74.8(2)
O1D Dy2 N2B 145.1(2)
O4D Dy2 N2B 136.7(2)
O3D Dy2 N2B 81.7(2)
O2D Dy2 N1B 139.3(2)
O5D Dy2 N1B 71.8(2)
O6D Dy2 N1B 113.4(2)
O1D Dy2 N1B 146.7(2)
O4D Dy2 N1B 78.6(2)
O3D Dy2 N1B 82.2(2)
N2B Dy2 N1B 64.1(2)
C1A N1A C5A 119.3(9)
C1A N1A Dy1 118.3(6)
C5A N1A Dy1 122.0(6)
C10A N2A C6A 121.1(8)
C10A N2A Dy1 120.4(6)
C6A N2A Dy1 118.2(6)
C5B N1B C1B 118.4(8)
C5B N1B Dy2 118.6(6)
C1B N1B Dy2 123.0(6)
C6B N2B C10B 115.8(7)
C6B N2B Dy2 124.5(6)
C10B N2B Dy2 119.5(5)
C2C O1C Dy1 139.4(5)
C4C O2C Dy1 132.5(5)
C7C O3C Dy1 138.1(6)
C9C O4C Dy1 137.3(5)
C12C O5C Dy1 138.4(6)
C14C O6C Dy1 138.4(6)
C2D O1D Dy2 132.3(5)
C4D O2D Dy2 133.1(5)
C7D O3D Dy2 129.4(6)
C9D O4D Dy2 132.0(5)
C12D O5D Dy2 133.2(6)
C14D O6D Dy2 132.2(6)

loop_
_geom_bond_atom_site_label_1
_geom_bond_atom_site_label_2
_geom_bond_distance
C1A N1A 1.257(11)
C1A C6A 1.474(14)
C1A C2A 1.486(12)
C2A C3A 1.286(13)
C2A H2A 0.9500
C3A C4A 1.409(12)
C3A H3A 0.9500
C4A C5A 1.349(13)
C4A H4A 0.9500
C5A N1A 1.296(11)
C5A H5A 0.9500
C6A N2A 1.347(12)
C6A C7A 1.362(12)
C7A C8A 1.327(11)
C7A H7A 0.9500
C8A C9A 1.368(11)
C8A C14A 1.557(10)
C9A C10A 1.395(10)
C9A C13A 1.476(10)
C10A N2A 1.267(11)
C10A H10A 0.9500
C13A C16A 1.538(11)
C13A C17A 1.571(10)
C13A H13A 1.0000
C14A C15A 1.505(11)
C14A H14A 0.9900
C14A H14B 0.9900
C15A C16A 1.506(10)
C15A C17A 1.533(13)
C15A H15A 1.0000
C16A C19A 1.505(11)
C16A C18A 1.519(13)
C17A H17A 0.9900
C17A H17B 0.9900
C18A H18A 0.9800
C18A H18B 0.9800
C18A H18C 0.9800
C19A H19A 0.9800
C19A H19B 0.9800
C19A H19C 0.9800
C1B C2B 1.244(13)
C1B N1B 1.446(12)
C1B C6B 1.505(12)
C2B C3B 1.424(13)
C2B H2B 0.9500
C3B C4B 1.277(13)
C3B H3B 0.9500
C4B C5B 1.416(13)
C4B H4B 0.9500
C5B N1B 1.356(11)
C5B H5B 0.9500
C6B N2B 1.313(12)
C6B C7B 1.414(12)
C7B C8B 1.357(11)
C7B H7B 0.9500
C8B C9B 1.366(11)
C8B C14B 1.504(10)
C9B C10B 1.342(10)
C9B C13B 1.507(10)
C10B N2B 1.404(11)
C10B H10B 0.9500
C13B C16B 1.519(10)
C13B C17B 1.558(12)
C13B H13B 1.0000
C14B C15B 1.573(10)
C14B H14C 0.9900
C14B H14D 0.9900
C15B C16B 1.475(11)
C15B C17B 1.539(11)
C15B H15B 1.0000
C16B C18B 1.534(12)
C16B C19B 1.561(10)
C17B H17C 0.9900
C17B H17D 0.9900
C18B H18D 0.9800
C18B H18E 0.9800
C18B H18F 0.9800
C19B H19D 0.9800
C19B H19E 0.9800
C19B H19F 0.9800
C1C F3C 1.261(9)
C1C F2C 1.273(10)
C1C F1C 1.302(10)
C1C C2C 1.491(11)
C2C O1C 1.253(10)
C2C C3C 1.397(10)
C3C C4C 1.374(10)
C3C H3C 0.9500
C4C O2C 1.288(10)
C4C C5C 1.478(12)
C5C F4C 1.254(11)
C5C F5C 1.270(10)
C5C F6C 1.304(10)
C6C F9C 1.266(11)
C6C F8C 1.275(10)
C6C F7C 1.286(11)
C6C C7C 1.487(12)
C7C O3C 1.219(9)
C7C C8C 1.374(10)
C8C C9C 1.379(10)
C8C H8C 0.9500
C9C O4C 1.244(9)
C9C C10C 1.493(9)
C10C F10C 1.260(9)
C10C F12C 1.264(8)
C10C F11C 1.308(10)
C11C F13C 1.266(11)
C11C F15C 1.278(11)
C11C F14C 1.313(10)
C11C C12C 1.491(13)
C12C O5C 1.228(11)
C12C C13C 1.398(12)
C13C C14C 1.386(14)
C13C H13C 0.9500
C14C O6C 1.205(11)
C14C C15C 1.496(13)
C15C F18C 1.263(11)
C15C F17C 1.275(11)
C15C F16C 1.302(10)
C1D F2D 1.259(10)
C1D F1D 1.260(9)
C1D F3D 1.272(9)
C1D C2D 1.508(10)
C2D O1D 1.231(9)
C2D C3D 1.400(11)
C3D C4D 1.402(10)
C3D H3D 0.9500
C4D O2D 1.217(9)
C4D C5D 1.521(11)
C5D F5D 1.251(10)
C5D F4D 1.257(10)
C5D F6D 1.283(10)
C6D F9D 1.263(9)
C6D F7D 1.259(9)
C6D F8D 1.307(11)
C6D C7D 1.522(11)
C7D O3D 1.208(9)
C7D C8D 1.374(10)
C8D C9D 1.369(11)
C8D H8D 0.9500
C9D O4D 1.217(9)
C9D C10D 1.519(11)
C10D F12D 1.250(10)
C10D F11D 1.280(10)
C10D F10D 1.285(10)
C11D F15D 1.236(11)
C11D F13D 1.272(10)
C11D F14D 1.288(10)
C11D C12D 1.535(12)
C12D O5D 1.238(10)
C12D C13D 1.372(14)
C13D C14D 1.379(13)
C13D H13D 0.9500
C14D O6D 1.289(11)
C14D C15D 1.508(12)
C15D F18D 1.257(10)
C15D F16D 1.262(10)
C15D F17D 1.283(10)
Dy1 O6C 2.296(6)
Dy1 O5C 2.296(7)
Dy1 O4C 2.300(6)
Dy1 O3C 2.328(6)
Dy1 O1C 2.341(6)
Dy1 O2C 2.348(6)
Dy1 N1A 2.540(8)
Dy1 N2A 2.546(7)
Dy2 O2D 2.318(6)
Dy2 O5D 2.344(6)
Dy2 O6D 2.345(6)
Dy2 O1D 2.363(6)
Dy2 O4D 2.366(6)
Dy2 O3D 2.374(7)
Dy2 N2B 2.459(7)
Dy2 N1B 2.487(8)

loop_
_geom_torsion_atom_site_label_1
_geom_torsion_atom_site_label_2
_geom_torsion_atom_site_label_3
_geom_torsion_atom_site_label_4
_geom_torsion
N1A C1A C2A C3A -0.6(14)
C6A C1A C2A C3A 172.2(9)
C1A C2A C3A C4A -2.6(14)
C2A C3A C4A C5A 1.5(13)
C3A C4A C5A N1A 3.2(15)
N1A C1A C6A N2A -4.3(13)
C2A C1A C6A N2A -176.9(8)
N1A C1A C6A C7A 166.1(9)
C2A C1A C6A C7A -6.6(14)
N2A C6A C7A C8A -1.7(14)
C1A C6A C7A C8A -171.9(9)
C6A C7A C8A C9A 1.9(13)
C6A C7A C8A C14A 175.8(8)
C7A C8A C9A C10A -3.3(11)
C14A C8A C9A C10A -177.7(7)
C7A C8A C9A C13A 173.7(7)
C14A C8A C9A C13A -0.7(10)
C8A C9A C10A N2A 5.0(13)
C13A C9A C10A N2A -171.8(8)
C8A C9A C13A C16A 45.5(9)
C10A C9A C13A C16A -137.8(8)
C8A C9A C13A C17A -47.0(10)
C10A C9A C13A C17A 129.7(9)
C7A C8A C14A C15A -172.8(8)
C9A C8A C14A C15A 1.1(9)
C8A C14A C15A C16A -49.8(9)
C8A C14A C15A C17A 49.4(8)
C14A C15A C16A C19A -163.8(7)
C17A C15A C16A C19A 79.7(8)
C14A C15A C16A C18A -31.2(10)
C17A C15A C16A C18A -147.7(7)
C14A C15A C16A C13A 81.1(8)
C17A C15A C16A C13A -35.4(6)
C9A C13A C16A C19A 167.1(6)
C17A C13A C16A C19A -82.6(7)
C9A C13A C16A C15A -75.7(7)
C17A C13A C16A C15A 34.6(6)
C9A C13A C16A C18A 38.6(9)
C17A C13A C16A C18A 148.9(7)
C14A C15A C17A C13A -83.2(7)
C16A C15A C17A C13A 34.7(5)
C9A C13A C17A C15A 78.6(7)
C16A C13A C17A C15A -34.1(6)
N1B C1B C2B C3B 4.3(14)
C6B C1B C2B C3B -176.7(9)
C1B C2B C3B C4B -4.7(16)
C2B C3B C4B C5B -1.3(15)
C3B C4B C5B N1B 7.3(15)
C2B C1B C6B N2B -175.4(10)
N1B C1B C6B N2B 3.7(12)
C2B C1B C6B C7B 3.8(15)
N1B C1B C6B C7B -177.1(7)
N2B C6B C7B C8B -0.7(13)
C1B C6B C7B C8B -179.9(8)
C6B C7B C8B C9B 1.3(12)
C6B C7B C8B C14B 178.5(7)
C7B C8B C9B C10B -0.8(12)
C14B C8B C9B C10B -178.0(7)
C7B C8B C9B C13B -178.5(7)
C14B C8B C9B C13B 4.2(11)
C8B C9B C10B N2B -0.5(12)
C13B C9B C10B N2B 177.1(7)
C10B C9B C13B C16B -134.7(8)
C8B C9B C13B C16B 43.0(10)
C10B C9B C13B C17B 133.9(8)
C8B C9B C13B C17B -48.5(9)
C7B C8B C14B C15B 177.6(7)
C9B C8B C14B C15B -5.1(10)
C8B C14B C15B C16B -43.7(9)
C8B C14B C15B C17B 52.5(9)
C17B C15B C16B C13B -32.4(5)
C14B C15B C16B C13B 79.5(7)
C17B C15B C16B C18B -147.0(7)
C14B C15B C16B C18B -35.1(9)
C17B C15B C16B C19B 81.3(7)
C14B C15B C16B C19B -166.8(6)
C9B C13B C16B C15B -77.0(7)
C17B C13B C16B C15B 32.0(6)
C9B C13B C16B C18B 40.6(10)
C17B C13B C16B C18B 149.7(7)
C9B C13B C16B C19B 166.8(7)
C17B C13B C16B C19B -84.2(8)
C16B C15B C17B C13B 31.7(6)
C14B C15B C17B C13B -83.9(7)
C9B C13B C17B C15B 79.6(7)
C16B C13B C17B C15B -30.7(5)
F3C C1C C2C O1C -73.1(9)
F2C C1C C2C O1C 49.4(10)
F1C C1C C2C O1C 167.6(7)
F3C C1C C2C C3C 103.6(9)
F2C C1C C2C C3C -133.9(8)
F1C C1C C2C C3C -15.7(11)
O1C C2C C3C C4C -9.1(12)
C1C C2C C3C C4C 174.5(7)
C2C C3C C4C O2C 1.7(12)
C2C C3C C4C C5C -176.1(7)
O2C C4C C5C F4C -72.1(10)
C3C C4C C5C F4C 106.0(9)
O2C C4C C5C F5C 164.1(7)
C3C C4C C5C F5C -17.8(11)
O2C C4C C5C F6C 47.2(10)
C3C C4C C5C F6C -134.7(8)
F9C C6C C7C O3C -40.5(12)
F8C C6C C7C O3C -163.7(8)
F7C C6C C7C O3C 77.8(11)
F9C C6C C7C C8C 142.2(8)
F8C C6C C7C C8C 19.0(13)
F7C C6C C7C C8C -99.4(9)
O3C C7C C8C C9C 3.4(14)
C6C C7C C8C C9C -179.5(8)
C7C C8C C9C O4C -1.5(14)
C7C C8C C9C C10C 178.4(8)
O4C C9C C10C F10C -44.4(12)
C8C C9C C10C F10C 135.8(8)
O4C C9C C10C F12C -168.9(8)
C8C C9C C10C F12C 11.2(12)
O4C C9C C10C F11C 74.1(9)
C8C C9C C10C F11C -105.8(9)
F13C C11C C12C O5C -150.2(8)
F15C C11C C12C O5C -24.2(13)
F14C C11C C12C O5C 90.1(10)
F13C C11C C12C C13C 35.3(12)
F15C C11C C12C C13C 161.3(8)
F14C C11C C12C C13C -84.5(10)
O5C C12C C13C C14C 12.1(15)
C11C C12C C13C C14C -173.9(9)
C12C C13C C14C O6C -14.5(16)
C12C C13C C14C C15C 173.0(8)
O6C C14C C15C F18C 36.9(13)
C13C C14C C15C F18C -149.8(9)
O6C C14C C15C F17C 158.8(8)
C13C C14C C15C F17C -27.8(12)
O6C C14C C15C F16C -83.0(11)
C13C C14C C15C F16C 90.3(11)
F2D C1D C2D O1D -58.5(9)
F1D C1D C2D O1D -178.2(7)
F3D C1D C2D O1D 59.5(10)
F2D C1D C2D C3D 122.1(8)
F1D C1D C2D C3D 2.5(10)
F3D C1D C2D C3D -119.8(8)
O1D C2D C3D C4D 0.6(12)
C1D C2D C3D C4D 179.8(6)
C2D C3D C4D O2D 10.2(12)
C2D C3D C4D C5D -175.2(7)
O2D C4D C5D F5D -171.9(7)
C3D C4D C5D F5D 12.4(10)
O2D C4D C5D F4D 64.3(10)
C3D C4D C5D F4D -111.4(8)
O2D C4D C5D F6D -52.8(9)
C3D C4D C5D F6D 131.5(7)
F9D C6D C7D O3D 15.7(11)
F7D C6D C7D O3D 144.9(8)
F8D C6D C7D O3D -97.9(8)
F9D C6D C7D C8D -166.4(7)
F7D C6D C7D C8D -37.3(11)
F8D C6D C7D C8D 80.0(8)
O3D C7D C8D C9D -6.1(13)
C6D C7D C8D C9D 176.5(7)
C7D C8D C9D O4D 4.8(13)
C7D C8D C9D C10D 171.3(7)
O4D C9D C10D F12D -54.6(11)
C8D C9D C10D F12D 137.3(8)
O4D C9D C10D F11D -174.0(7)
C8D C9D C10D F11D 17.8(11)
O4D C9D C10D F10D 64.1(10)
C8D C9D C10D F10D -104.0(9)
F15D C11D C12D O5D -15.8(12)
F13D C11D C12D O5D 107.2(10)
F14D C11D C12D O5D -136.3(8)
F15D C11D C12D C13D 173.6(8)
F13D C11D C12D C13D -63.4(11)
F14D C11D C12D C13D 53.0(12)
O5D C12D C13D C14D 22.3(16)
C11D C12D C13D C14D -168.7(8)
C12D C13D C14D O6D -21.7(15)
C12D C13D C14D C15D 170.3(8)
O6D C14D C15D F18D 37.5(11)
C13D C14D C15D F18D -152.7(9)
O6D C14D C15D F16D 161.4(7)
C13D C14D C15D F16D -28.9(12)
O6D C14D C15D F17D -80.0(10)
C13D C14D C15D F17D 89.7(10)
C6A C1A N1A C5A -167.4(8)
C2A C1A N1A C5A 5.2(13)
C6A C1A N1A Dy1 6.0(11)
C2A C1A N1A Dy1 178.6(6)
C4A C5A N1A C1A -6.7(15)
C4A C5A N1A Dy1 -179.8(7)
C9A C10A N2A C6A -4.9(14)
C9A C10A N2A Dy1 169.1(6)
C7A C6A N2A C10A 3.1(13)
C1A C6A N2A C10A 174.4(8)
C7A C6A N2A Dy1 -171.1(6)
C1A C6A N2A Dy1 0.2(10)
C4B C5B N1B C1B -7.5(13)
C4B C5B N1B Dy2 173.9(7)
C2B C1B N1B C5B 1.7(13)
C6B C1B N1B C5B -177.5(8)
C2B C1B N1B Dy2 -179.8(7)
C6B C1B N1B Dy2 0.9(10)
C7B C6B N2B C10B -0.5(12)
C1B C6B N2B C10B 178.7(8)
C7B C6B N2B Dy2 173.8(6)
C1B C6B N2B Dy2 -7.0(11)
C9B C10B N2B C6B 1.1(12)
C9B C10B N2B Dy2 -173.5(6)
C3C C2C O1C Dy1 -8.3(13)
C1C C2C O1C Dy1 168.3(6)
C3C C4C O2C Dy1 22.2(12)
C5C C4C O2C Dy1 -160.0(6)
C8C C7C O3C Dy1 -10.2(15)
C6C C7C O3C Dy1 172.7(6)
C8C C9C O4C Dy1 6.1(15)
C10C C9C O4C Dy1 -173.8(6)
C13C C12C O5C Dy1 -7.6(15)
C11C C12C O5C Dy1 178.4(6)
C13C C14C O6C Dy1 12.5(17)
C15C C14C O6C Dy1 -174.9(6)
C3D C2D O1D Dy2 -18.1(13)
C1D C2D O1D Dy2 162.7(5)
C3D C4D O2D Dy2 -2.1(13)
C5D C4D O2D Dy2 -176.9(5)
C8D C7D O3D Dy2 25.8(12)
C6D C7D O3D Dy2 -156.8(6)
C8D C9D O4D Dy2 -24.6(13)
C10D C9D O4D Dy2 168.6(6)
C13D C12D O5D Dy2 -7.7(15)
C11D C12D O5D Dy2 -177.2(6)
C13D C14D O6D Dy2 7.0(15)
C15D C14D O6D Dy2 175.9(5)
